data_7716268
loop_
_publ_author_name
'Bhattacharjee, Sudip'
'Chakraborty, Tonmoy'
'Banerjee, Soumadip'
'Das, Abhijit K.'
'Bhaumik, Asim'

_publ_section_title
;
 Construction of a series of pH stable Ca-based MOFs, their CO<sub>2</sub>
 adsorption and catalytic activity.
;
_journal_issue 26
_journal_name_full 'Dalton transactions (Cambridge, England : 2003)'
_journal_page_first 11120
_journal_page_last 11132
_journal_paper_doi 10.1039/d4dt01150c
_journal_volume 53
_journal_year 2024
_chemical_formula_moiety 'C13 H17 Ca N O6'
_chemical_formula_sum 'C13 H17 Ca N O6'
_chemical_formula_weight 323.35
_space_group_crystal_system triclinic
_space_group_IT_number 2
_space_group_name_Hall '-P 1'
_space_group_name_H-M_alt 'P -1'
_atom_sites_solution_hydrogens mixed
_atom_sites_solution_primary dual
_audit_creation_date 2022-11-12
_audit_creation_method
;
Olex2 1.5
(compiled 2022.04.07 svn.rca3783a0 for OlexSys, GUI svn.r6498)
;
_audit_update_record
;
2023-07-26 deposited with the CCDC.	2024-05-28 downloaded from the CCDC.
;
_cell_angle_alpha 77.010(7)
_cell_angle_beta 82.594(6)
_cell_angle_gamma 81.892(6)
_cell_formula_units_Z 2
_cell_length_a 6.7506(13)
_cell_length_b 10.564(2)
_cell_length_c 10.746(2)
_cell_measurement_reflns_used 1681
_cell_measurement_temperature 145.0
_cell_measurement_theta_max 25.80
_cell_measurement_theta_min 2.48
_cell_volume 735.5(2)
_computing_cell_refinement 'SAINT V8.38A (Bruker, 2018)'
_computing_data_reduction 'SAINT V8.38A (Bruker, 2018)'
_computing_molecular_graphics 'Olex2 1.5 (Dolomanov et al., 2009)'
_computing_publication_material 'Olex2 1.5 (Dolomanov et al., 2009)'
_computing_structure_refinement 'XL  (Sheldrick, 2008)'
_computing_structure_solution 'SHELXT 2014/5 (Sheldrick, 2014)'
_diffrn_ambient_temperature 145.0
_diffrn_detector 'Bruker APEX2 area detector'
_diffrn_detector_area_resol_mean 7.9
_diffrn_detector_type 'CCD area detector'
_diffrn_measured_fraction_theta_full 0.987
_diffrn_measured_fraction_theta_max 0.987
_diffrn_measurement_device 'three-circle diffractometer'
_diffrn_measurement_device_type 'Bruker SMART APEX2 area detector'
_diffrn_measurement_method '\w and \f scans'
_diffrn_radiation_monochromator 'mirror optics'
_diffrn_radiation_probe x-ray
_diffrn_radiation_type MoK\a
_diffrn_radiation_wavelength 0.71073
_diffrn_reflns_av_R_equivalents 0.0456
_diffrn_reflns_av_unetI/netI 0.0665
_diffrn_reflns_Laue_measured_fraction_full 0.987
_diffrn_reflns_Laue_measured_fraction_max 0.987
_diffrn_reflns_limit_h_max 8
_diffrn_reflns_limit_h_min -8
_diffrn_reflns_limit_k_max 12
_diffrn_reflns_limit_k_min -12
_diffrn_reflns_limit_l_max 12
_diffrn_reflns_limit_l_min -12
_diffrn_reflns_number 5555
_diffrn_reflns_point_group_measured_fraction_full 0.987
_diffrn_reflns_point_group_measured_fraction_max 0.987
_diffrn_reflns_theta_full 24.998
_diffrn_reflns_theta_max 24.998
_diffrn_reflns_theta_min 2.480
_diffrn_source 'microfocus sealed X-ray tube'
_diffrn_source_current 1.0
_diffrn_source_power 0.05
_diffrn_source_type 'Incoatec I\ms'
_diffrn_source_voltage 50.0
_diffrn_standards_number 0
_exptl_absorpt_coefficient_mu 0.453
_exptl_absorpt_correction_T_max 0.7456
_exptl_absorpt_correction_T_min 0.6210
_exptl_absorpt_correction_type multi-scan
_exptl_absorpt_process_details
;
SADABS-2016/2 (Bruker,2016/2) was used for absorption correction.
wR2(int) was 0.0893 before and 0.0489 after correction.
The Ratio of minimum to maximum transmission is 0.8329.
The \l/2 correction factor is Not present.
;
_exptl_crystal_colour 'clear white'
_exptl_crystal_colour_lustre clear
_exptl_crystal_colour_primary white
_exptl_crystal_density_diffrn 1.460
_exptl_crystal_description needle
_exptl_crystal_F_000 340
_exptl_crystal_size_max 0.4
_exptl_crystal_size_mid 0.3
_exptl_crystal_size_min 0.2
_refine_diff_density_max 0.763
_refine_diff_density_min -0.341
_refine_diff_density_rms 0.093
_refine_ls_extinction_method none
_refine_ls_goodness_of_fit_ref 1.063
_refine_ls_hydrogen_treatment constr
_refine_ls_matrix_type full
_refine_ls_number_parameters 193
_refine_ls_number_reflns 2550
_refine_ls_number_restraints 0
_refine_ls_restrained_S_all 1.063
_refine_ls_R_factor_all 0.0755
_refine_ls_R_factor_gt 0.0538
_refine_ls_shift/su_max 0.000
_refine_ls_shift/su_mean 0.000
_refine_ls_structure_factor_coef Fsqd
_refine_ls_weighting_details 'w=1/[\s^2^(Fo^2^)+(0.0761P)^2^] where P=(Fo^2^+2Fc^2^)/3'
_refine_ls_weighting_scheme calc
_refine_ls_wR_factor_gt 0.1273
_refine_ls_wR_factor_ref 0.1385
_reflns_Friedel_coverage 0.000
_reflns_number_gt 1984
_reflns_number_total 2550
_reflns_threshold_expression 'I > 2\s(I)'
_cod_data_source_file d4dt01150c2.cif
_cod_data_source_block mo_ab100822_0m
_cod_depositor_comments 'Adding full bibliography for 7716268--7716271.cif.'
_cod_database_code 7716268
_shelx_shelxl_version_number 2016/6
_shelx_space_group_comment
;
The symmetry employed for this shelxl refinement is uniquely defined
by the following loop, which should always be used as a source of
symmetry information in preference to the above space-group names.
They are only intended as comments.
;
_shelx_estimated_absorpt_t_max 0.915
_shelx_estimated_absorpt_t_min 0.840
_olex2_refinement_description
;
1. Fixed Uiso
 At 1.2 times of:
  All C(H) groups, All C(H,H) groups
 At 1.5 times of:
  All C(H,H,H) groups, All O(H,H) groups
2.a Rotating group:
 O5(H5A,H5B)
2.b Secondary CH2 refined with riding coordinates:
 C9(H9A,H9B), C4(H4A,H4B)
2.c Aromatic/amide H refined with riding coordinates:
 C7(H7), C6(H6), C11(H11), C2(H2), C1(H1)
2.d Idealised Me refined as rotating group:
 C12(H12A,H12B,H12C), C13(H13A,H13B,H13C)
;
_olex2_submission_special_instructions 'No special instructions were received'

loop_
_space_group_symop_operation_xyz
'x, y, z'
'-x, -y, -z'

loop_
_atom_site_label
_atom_site_type_symbol
_atom_site_fract_x
_atom_site_fract_y
_atom_site_fract_z
_atom_site_U_iso_or_equiv
_atom_site_adp_type
_atom_site_occupancy
_atom_site_site_symmetry_order
_atom_site_calc_flag
_atom_site_refinement_flags_posn
_atom_site_refinement_flags_adp
_atom_site_refinement_flags_occupancy
_atom_site_disorder_assembly
_atom_site_disorder_group
Ca1 Ca 0.72813(9) 0.53751(6) 0.57984(6) 0.0167(2) Uani 1 1 d . . . . .
O4 O 0.0550(3) 0.6034(2) 0.5533(2) 0.0188(5) Uani 1 1 d . . . . .
O3 O 0.3780(3) 0.5953(2) 0.5713(2) 0.0206(5) Uani 1 1 d . . . . .
O2 O 0.6059(3) 0.3435(2) 0.7198(2) 0.0258(6) Uani 1 1 d . . . . .
O1 O 0.9248(3) 0.3310(2) 0.7487(2) 0.0284(6) Uani 1 1 d . . . . .
O5 O 0.7087(3) 0.7081(2) 0.3934(2) 0.0244(6) Uani 1 1 d . . . . .
H5A H 0.618426 0.694656 0.348288 0.037 Uiso 1 1 d R U . . .
H5B H 0.820926 0.703286 0.343768 0.037 Uiso 1 1 d R U . . .
O6 O 0.6846(3) 0.6313(2) 0.7674(2) 0.0248(6) Uani 1 1 d . . . . .
N1 N 0.7329(4) 0.6098(3) 0.9772(3) 0.0239(7) Uani 1 1 d . . . . .
C10 C 0.1988(5) 0.6440(3) 0.5925(3) 0.0155(7) Uani 1 1 d . . . . .
C8 C 0.0720(5) 0.8822(3) 0.5800(3) 0.0178(7) Uani 1 1 d . . . . .
C5 C 0.7705(5) 0.2782(3) 0.7494(3) 0.0207(8) Uani 1 1 d . . . . .
C7 C -0.1283(5) 0.9064(3) 0.5527(3) 0.0198(7) Uani 1 1 d . . . . .
H7 H -0.217346 0.842597 0.588698 0.024 Uiso 1 1 calc R U . . .
C6 C -0.1981(5) 1.0217(3) 0.4741(3) 0.0211(7) Uani 1 1 d . . . . .
H6 H -0.334754 1.036067 0.456455 0.025 Uiso 1 1 calc R U . . .
C11 C 0.7066(5) 0.5644(4) 0.8763(3) 0.0232(8) Uani 1 1 d . . . . .
H11 H 0.704216 0.472704 0.888275 0.028 Uiso 1 1 calc R U . . .
C9 C 0.1513(5) 0.7552(3) 0.6644(3) 0.0196(7) Uani 1 1 d . . . . .
H9A H 0.049943 0.730938 0.738213 0.023 Uiso 1 1 calc R U . . .
H9B H 0.274701 0.767895 0.698613 0.023 Uiso 1 1 calc R U . . .
C3 C 0.8943(5) 0.0625(3) 0.8945(3) 0.0238(8) Uani 1 1 d . . . . .
C2 C 0.8001(5) 0.0472(3) 1.0189(3) 0.0273(8) Uani 1 1 d . . . . .
H2 H 0.662215 0.079415 1.032991 0.033 Uiso 1 1 calc R U . . .
C1 C 1.0945(6) 0.0149(3) 0.8773(3) 0.0280(8) Uani 1 1 d . . . . .
H1 H 1.161412 0.024626 0.792914 0.034 Uiso 1 1 calc R U . . .
C12 C 0.7648(6) 0.5221(4) 1.1012(3) 0.0321(9) Uani 1 1 d . . . . .
H12A H 0.769599 0.431197 1.092968 0.048 Uiso 1 1 calc R U . . .
H12B H 0.653995 0.541440 1.165171 0.048 Uiso 1 1 calc R U . . .
H12C H 0.892107 0.535051 1.128634 0.048 Uiso 1 1 calc R U . . .
C13 C 0.7419(6) 0.7481(4) 0.9696(4) 0.0327(9) Uani 1 1 d . . . . .
H13A H 0.719391 0.797094 0.882643 0.049 Uiso 1 1 calc R U . . .
H13B H 0.874561 0.760556 0.989476 0.049 Uiso 1 1 calc R U . . .
H13C H 0.637871 0.779821 1.031368 0.049 Uiso 1 1 calc R U . . .
C4 C 0.7783(6) 0.1302(3) 0.7819(3) 0.0292(9) Uani 1 1 d . . . . .
H4A H 0.638911 0.106982 0.800565 0.035 Uiso 1 1 calc R U . . .
H4B H 0.839930 0.096036 0.705448 0.035 Uiso 1 1 calc R U . . .

loop_
_atom_site_aniso_label
_atom_site_aniso_U_11
_atom_site_aniso_U_22
_atom_site_aniso_U_33
_atom_site_aniso_U_23
_atom_site_aniso_U_13
_atom_site_aniso_U_12
Ca1 0.0141(4) 0.0168(4) 0.0195(4) -0.0048(3) -0.0032(3) -0.0002(3)
O4 0.0154(12) 0.0188(13) 0.0239(12) -0.0070(9) -0.0042(9) -0.0020(9)
O3 0.0135(12) 0.0252(14) 0.0236(13) -0.0077(10) -0.0035(9) 0.0019(9)
O2 0.0248(13) 0.0193(14) 0.0321(14) -0.0010(11) -0.0121(11) 0.0025(10)
O1 0.0216(14) 0.0276(15) 0.0364(15) -0.0064(11) -0.0027(11) -0.0048(11)
O5 0.0197(13) 0.0232(14) 0.0300(14) -0.0025(10) -0.0061(10) -0.0036(10)
O6 0.0285(14) 0.0252(14) 0.0207(13) -0.0049(11) -0.0026(10) -0.0029(10)
N1 0.0263(17) 0.0245(18) 0.0211(16) -0.0060(12) -0.0037(12) -0.0002(13)
C10 0.0170(17) 0.0126(17) 0.0139(16) 0.0055(12) -0.0038(13) -0.0027(13)
C8 0.0217(18) 0.0148(18) 0.0179(17) -0.0069(13) -0.0032(13) 0.0012(13)
C5 0.0223(19) 0.024(2) 0.0164(17) -0.0046(14) -0.0046(14) -0.0003(15)
C7 0.0179(17) 0.0152(19) 0.0266(19) -0.0043(14) -0.0030(14) -0.0022(13)
C6 0.0189(18) 0.0178(19) 0.0285(19) -0.0081(14) -0.0059(14) 0.0004(14)
C11 0.0204(19) 0.023(2) 0.026(2) -0.0056(15) -0.0010(14) -0.0039(14)
C9 0.0210(18) 0.0181(19) 0.0197(17) -0.0040(14) -0.0060(14) 0.0011(13)
C3 0.033(2) 0.0129(18) 0.0268(19) -0.0029(14) -0.0140(15) -0.0004(15)
C2 0.029(2) 0.019(2) 0.035(2) -0.0073(15) -0.0079(16) 0.0023(15)
C1 0.040(2) 0.021(2) 0.0214(18) -0.0020(15) -0.0047(16) -0.0004(16)
C12 0.033(2) 0.038(2) 0.0236(19) -0.0036(16) -0.0078(16) 0.0006(17)
C13 0.041(2) 0.025(2) 0.036(2) -0.0156(17) -0.0043(17) -0.0023(17)
C4 0.044(2) 0.015(2) 0.031(2) -0.0031(15) -0.0202(17) -0.0008(16)

loop_
_atom_type_symbol
_atom_type_description
_atom_type_scat_dispersion_real
_atom_type_scat_dispersion_imag
_atom_type_scat_source
C C 0.0033 0.0016 'International Tables Vol C Tables 4.2.6.8 and 6.1.1.4'
H H 0.0000 0.0000 'International Tables Vol C Tables 4.2.6.8 and 6.1.1.4'
Ca Ca 0.2262 0.3064 'International Tables Vol C Tables 4.2.6.8 and 6.1.1.4'
N N 0.0061 0.0033 'International Tables Vol C Tables 4.2.6.8 and 6.1.1.4'
O O 0.0106 0.0060 'International Tables Vol C Tables 4.2.6.8 and 6.1.1.4'

loop_
_geom_angle_atom_site_label_1
_geom_angle_atom_site_label_2
_geom_angle_atom_site_label_3
_geom_angle
_geom_angle_site_symmetry_1
_geom_angle_site_symmetry_3
_geom_angle_publ_flag
Ca1 Ca1 Ca1 118.24(3) 2_766 2_666 ?
Ca1 Ca1 H5A 59.8 2_666 . ?
Ca1 Ca1 H5A 90.2 2_766 . ?
O4 Ca1 Ca1 37.74(5) 1_655 2_766 ?
O4 Ca1 Ca1 35.60(5) 2_666 2_766 ?
O4 Ca1 Ca1 86.05(5) 2_666 2_666 ?
O4 Ca1 Ca1 148.35(6) 1_655 2_666 ?
O4 Ca1 O4 73.34(8) 1_655 2_666 ?
O4 Ca1 O3 51.27(7) 2_666 2_666 ?
O4 Ca1 O3 121.38(7) 1_655 2_666 ?
O4 Ca1 O2 128.29(8) 1_655 . ?
O4 Ca1 O1 79.27(7) 1_655 . ?
O4 Ca1 O1 72.84(7) 2_666 . ?
O4 Ca1 O5 78.83(8) 1_655 . ?
O4 Ca1 H5A 86.1 2_666 . ?
O4 Ca1 H5A 94.3 1_655 . ?
O4 Ca1 O6 84.14(8) 1_655 . ?
O4 Ca1 C10 98.17(8) 1_655 2_666 ?
O4 Ca1 C10 25.74(7) 2_666 2_666 ?
O3 Ca1 Ca1 34.95(5) 2_666 2_666 ?
O3 Ca1 Ca1 85.22(5) 2_666 2_766 ?
O3 Ca1 Ca1 38.94(5) . 2_666 ?
O3 Ca1 Ca1 152.25(6) . 2_766 ?
O3 Ca1 O4 148.90(9) . 1_655 ?
O3 Ca1 O4 124.81(7) . 2_666 ?
O3 Ca1 O3 73.89(8) . 2_666 ?
O3 Ca1 O2 80.25(8) . . ?
O3 Ca1 O1 98.74(7) 2_666 . ?
O3 Ca1 O1 127.93(8) . . ?
O3 Ca1 O5 76.83(8) . . ?
O3 Ca1 H5A 67.3 2_666 . ?
O3 Ca1 H5A 65.2 . . ?
O3 Ca1 O6 85.93(8) . . ?
O3 Ca1 C10 25.67(7) 2_666 2_666 ?
O3 Ca1 C10 99.56(8) . 2_666 ?
O2 Ca1 Ca1 73.90(6) . 2_666 ?
O2 Ca1 Ca1 111.90(6) . 2_766 ?
O2 Ca1 O4 89.68(8) . 2_666 ?
O2 Ca1 O3 74.35(8) . 2_666 ?
O2 Ca1 O1 49.02(7) . . ?
O2 Ca1 H5A 133.7 . . ?
O2 Ca1 C10 79.27(8) . 2_666 ?
O1 Ca1 Ca1 72.45(5) . 2_766 ?
O1 Ca1 Ca1 117.77(6) . 2_666 ?
O1 Ca1 H5A 159.0 . . ?
O1 Ca1 C10 83.73(8) . 2_666 ?
O5 Ca1 Ca1 76.94(6) . 2_666 ?
O5 Ca1 Ca1 82.45(6) . 2_766 ?
O5 Ca1 O4 88.77(8) . 2_666 ?
O5 Ca1 O3 82.08(8) . 2_666 ?
O5 Ca1 O2 150.83(8) . . ?
O5 Ca1 O1 154.68(8) . . ?
O5 Ca1 H5A 17.2 . . ?
O5 Ca1 O6 109.33(8) . . ?
O5 Ca1 C10 86.94(8) . 2_666 ?
O6 Ca1 Ca1 123.11(6) . 2_666 ?
O6 Ca1 Ca1 118.63(6) . 2_766 ?
O6 Ca1 O4 147.89(8) . 2_666 ?
O6 Ca1 O3 154.13(8) . 2_666 ?
O6 Ca1 O2 86.60(8) . . ?
O6 Ca1 O1 80.82(8) . . ?
O6 Ca1 H5A 118.7 . . ?
O6 Ca1 C10 163.67(8) . 2_666 ?
C10 Ca1 Ca1 60.72(6) 2_666 2_766 ?
C10 Ca1 Ca1 60.62(6) 2_666 2_666 ?
C10 Ca1 H5A 77.3 2_666 . ?
Ca1 O4 Ca1 106.67(8) 1_455 2_666 ?
C10 O4 Ca1 95.70(19) . 2_666 ?
C10 O4 Ca1 152.7(2) . 1_455 ?
Ca1 O3 Ca1 106.10(8) . 2_666 ?
C10 O3 Ca1 162.6(2) . . ?
C10 O3 Ca1 91.15(18) . 2_666 ?
C5 O2 Ca1 100.1(2) . . ?
C5 O1 Ca1 83.24(19) . . ?
Ca1 O5 H5A 109.0 . . ?
Ca1 O5 H5B 109.5 . . ?
H5A O5 H5B 104.5 . . ?
C11 O6 Ca1 122.4(2) . . ?
C11 N1 C12 121.5(3) . . ?
C11 N1 C13 122.0(3) . . ?
C13 N1 C12 116.5(3) . . ?
O4 C10 Ca1 58.56(16) . 2_666 ?
O4 C10 C9 118.6(3) . . ?
O3 C10 Ca1 63.18(17) . 2_666 ?
O3 C10 O4 121.2(3) . . ?
O3 C10 C9 120.2(3) . . ?
C9 C10 Ca1 171.0(2) . 2_666 ?
C7 C8 C9 121.3(3) . . ?
C6 C8 C7 118.0(3) 2_576 . ?
C6 C8 C9 120.7(3) 2_576 . ?
O2 C5 C4 117.5(3) . . ?
O1 C5 O2 122.3(3) . . ?
O1 C5 C4 120.2(3) . . ?
C8 C7 H7 119.6 . . ?
C6 C7 C8 120.7(3) . . ?
C6 C7 H7 119.6 . . ?
C8 C6 H6 119.4 2_576 . ?
C7 C6 C8 121.2(3) . 2_576 ?
C7 C6 H6 119.4 . . ?
O6 C11 N1 125.5(3) . . ?
O6 C11 H11 117.3 . . ?
N1 C11 H11 117.3 . . ?
C10 C9 H9A 109.1 . . ?
C10 C9 H9B 109.1 . . ?
C8 C9 C10 112.3(2) . . ?
C8 C9 H9A 109.1 . . ?
C8 C9 H9B 109.1 . . ?
H9A C9 H9B 107.9 . . ?
C2 C3 C4 120.3(3) . . ?
C1 C3 C2 118.3(3) . . ?
C1 C3 C4 121.5(3) . . ?
C3 C2 H2 119.7 . . ?
C1 C2 C3 120.6(3) 2_757 . ?
C1 C2 H2 119.7 2_757 . ?
C3 C1 C2 121.1(3) . 2_757 ?
C3 C1 H1 119.4 . . ?
C2 C1 H1 119.4 2_757 . ?
N1 C12 H12A 109.5 . . ?
N1 C12 H12B 109.5 . . ?
N1 C12 H12C 109.5 . . ?
H12A C12 H12B 109.5 . . ?
H12A C12 H12C 109.5 . . ?
H12B C12 H12C 109.5 . . ?
N1 C13 H13A 109.5 . . ?
N1 C13 H13B 109.5 . . ?
N1 C13 H13C 109.5 . . ?
H13A C13 H13B 109.5 . . ?
H13A C13 H13C 109.5 . . ?
H13B C13 H13C 109.5 . . ?
C5 C4 H4A 108.6 . . ?
C5 C4 H4B 108.6 . . ?
C3 C4 C5 114.8(3) . . ?
C3 C4 H4A 108.6 . . ?
C3 C4 H4B 108.6 . . ?
H4A C4 H4B 107.5 . . ?

loop_
_geom_bond_atom_site_label_1
_geom_bond_atom_site_label_2
_geom_bond_distance
_geom_bond_site_symmetry_2
_geom_bond_publ_flag
Ca1 Ca1 3.9003(14) 2_766 ?
Ca1 Ca1 3.9651(13) 2_666 ?
Ca1 O4 2.492(2) 2_666 ?
Ca1 O4 2.370(2) 1_655 ?
Ca1 O3 2.364(2) . ?
Ca1 O3 2.594(2) 2_666 ?
Ca1 O2 2.432(2) . ?
Ca1 O1 2.800(3) . ?
Ca1 O5 2.378(2) . ?
Ca1 H5A 2.7870 . ?
Ca1 O6 2.407(2) . ?
Ca1 C10 2.906(3) 2_666 ?
O4 C10 1.268(4) . ?
O3 C10 1.259(4) . ?
O2 C5 1.260(4) . ?
O1 C5 1.247(4) . ?
O5 H5A 0.8710 . ?
O5 H5B 0.8707 . ?
O6 C11 1.239(4) . ?
N1 C11 1.321(4) . ?
N1 C12 1.464(4) . ?
N1 C13 1.454(5) . ?
C10 C9 1.522(4) . ?
C8 C7 1.397(4) . ?
C8 C6 1.394(5) 2_576 ?
C8 C9 1.512(4) . ?
C5 C4 1.519(5) . ?
C7 H7 0.9500 . ?
C7 C6 1.378(5) . ?
C6 H6 0.9500 . ?
C11 H11 0.9500 . ?
C9 H9A 0.9900 . ?
C9 H9B 0.9900 . ?
C3 C2 1.390(5) . ?
C3 C1 1.378(5) . ?
C3 C4 1.512(4) . ?
C2 H2 0.9500 . ?
C2 C1 1.388(5) 2_757 ?
C1 H1 0.9500 . ?
C12 H12A 0.9800 . ?
C12 H12B 0.9800 . ?
C12 H12C 0.9800 . ?
C13 H13A 0.9800 . ?
C13 H13B 0.9800 . ?
C13 H13C 0.9800 . ?
C4 H4A 0.9900 . ?
C4 H4B 0.9900 . ?

loop_
_geom_torsion_atom_site_label_1
_geom_torsion_atom_site_label_2
_geom_torsion_atom_site_label_3
_geom_torsion_atom_site_label_4
_geom_torsion
_geom_torsion_site_symmetry_1
_geom_torsion_site_symmetry_2
_geom_torsion_site_symmetry_3
_geom_torsion_site_symmetry_4
_geom_torsion_publ_flag
Ca1 O4 C10 Ca1 145.3(5) 1_455 . . 2_666 ?
Ca1 O4 C10 O3 -8.8(3) 2_666 . . . ?
Ca1 O4 C10 O3 136.5(4) 1_455 . . . ?
Ca1 O4 C10 C9 170.1(2) 2_666 . . . ?
Ca1 O4 C10 C9 -44.5(6) 1_455 . . . ?
Ca1 O3 C10 Ca1 -173.6(7) . . . 2_666 ?
Ca1 O3 C10 O4 -165.1(5) . . . . ?
Ca1 O3 C10 O4 8.4(3) 2_666 . . . ?
Ca1 O3 C10 C9 15.9(8) . . . . ?
Ca1 O3 C10 C9 -170.5(2) 2_666 . . . ?
Ca1 O2 C5 O1 26.1(3) . . . . ?
Ca1 O2 C5 C4 -151.6(2) . . . . ?
Ca1 O1 C5 O2 -22.2(3) . . . . ?
Ca1 O1 C5 C4 155.4(3) . . . . ?
Ca1 O6 C11 N1 162.8(3) . . . . ?
O4 C10 C9 C8 -66.2(4) . . . . ?
O3 C10 C9 C8 112.7(3) . . . . ?
O2 C5 C4 C3 -139.0(3) . . . . ?
O1 C5 C4 C3 43.3(5) . . . . ?
C8 C7 C6 C8 -0.3(6) . . . 2_576 ?
C7 C8 C9 C10 79.7(4) . . . . ?
C6 C8 C7 C6 0.3(5) 2_576 . . . ?
C6 C8 C9 C10 -99.7(3) 2_576 . . . ?
C9 C8 C7 C6 -179.1(3) . . . . ?
C2 C3 C1 C2 0.1(6) . . . 2_757 ?
C2 C3 C4 C5 85.7(4) . . . . ?
C1 C3 C2 C1 -0.1(6) . . . 2_757 ?
C1 C3 C4 C5 -94.2(4) . . . . ?
C12 N1 C11 O6 -177.8(3) . . . . ?
C13 N1 C11 O6 -0.9(5) . . . . ?
C4 C3 C2 C1 180.0(3) . . . 2_757 ?
C4 C3 C1 C2 180.0(3) . . . 2_757 ?
